data_7006334
loop_
_publ_author_name
'Avent, Anthony G.'
'Antolini, Floria'
'Hitchcock, Peter B.'
'Khvostov, Alexei V.'
'Lappert, Michael F.'
'Protchenko, Andrey V.'

_publ_section_title
;
 Reactions between a sodium amide Na[N(SiMe3)R1] (R1 = SiMe3, SiMe2Ph
 or But) and a cyanoalkane RCN (R = Ad or Bu(t)).
;
_journal_issue 7
_journal_name_full 'Dalton transactions (Cambridge, England : 2003)'
_journal_page_first 919
_journal_page_last 927
_journal_paper_doi 10.1039/b506753g
_journal_year 2006
_chemical_compound_source 'synthesis as described'
_chemical_formula_moiety 'C36 H81 N6 Na3 Si3'
_chemical_formula_sum 'C36 H81 N6 Na3 Si3'
_chemical_formula_weight 751.31
_chemical_name_systematic
;
?
;
_space_group_IT_number 14
_symmetry_cell_setting monoclinic
_symmetry_Int_Tables_number 14
_symmetry_space_group_name_Hall '-P 2yn'
_symmetry_space_group_name_H-M 'P 1 21/n 1'
_atom_sites_solution_hydrogens geom
_atom_sites_solution_primary direct
_atom_sites_solution_secondary difmap
_audit_conform_dict_location ftp://ftp.iucr.org/pub/cif_core.dic
_audit_conform_dict_name cif_core.dic
_audit_conform_dict_version 2.3
_audit_creation_date 2005-04-04T11:26:13-00:00
_audit_creation_method 'WinGX routine CIF_UPDATE'
_cell_angle_alpha 90
_cell_angle_beta 92.796(1)
_cell_angle_gamma 90
_cell_formula_units_Z 4
_cell_length_a 11.1936(2)
_cell_length_b 11.7449(2)
_cell_length_c 39.5782(5)
_cell_measurement_reflns_used 301422
_cell_measurement_temperature 173(2)
_cell_measurement_theta_max 25.682
_cell_measurement_theta_min 3.395
_cell_measurement_wavelength 0.71073
_cell_volume 5197.06(14)
_computing_cell_refinement 'HKL Scalepack (Otwinowski & Minor 1997)'
_computing_data_collection 'Collect (Nonius BV, 1997-2000)'
_computing_data_reduction 'HKL Denzo and Scalepack (Otwinowski & Minor 1997)'
_computing_molecular_graphics 'Ortep-3 for Windows (Farrugia, 1997)'
_computing_publication_material 'WinGX publication routines (Farrugia, 1999)'
_computing_structure_refinement 'SHELXL-97 (Sheldrick, 1997)'
_computing_structure_solution 'SHELXS-86 (Sheldrick, 1986)'
_diffrn_ambient_temperature 173(2)
_diffrn_detector 'CCD plate'
_diffrn_detector_area_resol_mean 9
_diffrn_measured_fraction_theta_full 0.983
_diffrn_measured_fraction_theta_max 0.983
_diffrn_measurement_device '95mm CCD camera on \k-goniostat'
_diffrn_measurement_device_type KappaCCD
_diffrn_measurement_method 'CCD rotation images, thick slices'
_diffrn_orient_matrix_type 'by Nonius Collect from scalepack cell'
_diffrn_orient_matrix_UB_11 -0.94798E-2
_diffrn_orient_matrix_UB_12 0.800574E-1
_diffrn_orient_matrix_UB_13 0.80435E-2
_diffrn_orient_matrix_UB_21 0.3442E-2
_diffrn_orient_matrix_UB_22 0.280112E-1
_diffrn_orient_matrix_UB_23 -0.237926E-1
_diffrn_orient_matrix_UB_31 -0.888728E-1
_diffrn_orient_matrix_UB_32 -0.74546E-2
_diffrn_orient_matrix_UB_33 -0.30213E-2
_diffrn_radiation_monochromator graphite
_diffrn_radiation_probe x-ray
_diffrn_radiation_type MoK\a
_diffrn_radiation_wavelength 0.71073
_diffrn_reflns_av_R_equivalents 0.1072
_diffrn_reflns_av_unetI/netI 0.0534
_diffrn_reflns_limit_h_max 13
_diffrn_reflns_limit_h_min -13
_diffrn_reflns_limit_k_max 14
_diffrn_reflns_limit_k_min -14
_diffrn_reflns_limit_l_max 48
_diffrn_reflns_limit_l_min -48
_diffrn_reflns_number 56295
_diffrn_reflns_theta_full 25.78
_diffrn_reflns_theta_max 25.78
_diffrn_reflns_theta_min 3.47
_diffrn_source 'Enraf Nonius FR590'
_exptl_absorpt_coefficient_mu 0.143
_exptl_absorpt_correction_type none
_exptl_crystal_colour yellow
_exptl_crystal_density_diffrn 0.96
_exptl_crystal_density_method 'not measured'
_exptl_crystal_description prism
_exptl_crystal_F_000 1656
_exptl_crystal_size_max 0.3
_exptl_crystal_size_mid 0.3
_exptl_crystal_size_min 0.3
_refine_diff_density_max 0.507
_refine_diff_density_min -0.293
_refine_diff_density_rms 0.046
_refine_ls_extinction_method none
_refine_ls_goodness_of_fit_ref 1.065
_refine_ls_hydrogen_treatment constr
_refine_ls_matrix_type full
_refine_ls_number_parameters 436
_refine_ls_number_reflns 9802
_refine_ls_number_restraints 0
_refine_ls_restrained_S_all 1.065
_refine_ls_R_factor_all 0.1112
_refine_ls_R_factor_gt 0.0895
_refine_ls_shift/su_max 0
_refine_ls_shift/su_mean 0
_refine_ls_structure_factor_coef Fsqd
_refine_ls_weighting_details 'calc w=1/[\s^2^(Fo^2^)+(0.1164P)^2^+4.0523P] where P=(Fo^2^+2Fc^2^)/3'
_refine_ls_weighting_scheme calc
_refine_ls_wR_factor_gt 0.2381
_refine_ls_wR_factor_ref 0.2552
_reflns_number_gt 7530
_reflns_number_total 9802
_reflns_threshold_expression >2sigma(I)
_cod_data_source_file b506753g.txt
_cod_data_source_block (3b)-apr405
_cod_original_sg_symbol_H-M P2(1)/n
_cod_database_code 7006334

loop_
_symmetry_equiv_pos_as_xyz
'x, y, z'
'-x+1/2, y+1/2, -z+1/2'
'-x, -y, -z'
'x-1/2, -y-1/2, z-1/2'

loop_
_atom_site_label
_atom_site_type_symbol
_atom_site_fract_x
_atom_site_fract_y
_atom_site_fract_z
_atom_site_U_iso_or_equiv
_atom_site_adp_type
_atom_site_occupancy
_atom_site_symmetry_multiplicity
_atom_site_calc_flag
_atom_site_refinement_flags
_atom_site_disorder_assembly
_atom_site_disorder_group
Na1 Na 0.14257(13) 0.38109(13) 0.17248(4) 0.0700(4) Uani 1 1 d . . .
Na2 Na 0.15736(11) 0.23384(10) 0.09259(3) 0.0540(3) Uani 1 1 d . . .
Na3 Na 0.36372(11) 0.47379(11) 0.11206(3) 0.0574(3) Uani 1 1 d . . .
N1 N 0.0408(3) 0.2290(2) 0.14163(8) 0.0649(8) Uani 1 1 d . . .
N2 N 0.3064(2) 0.3464(2) 0.06682(6) 0.0521(6) Uani 1 1 d . . .
N3 N 0.3079(3) 0.5109(3) 0.16826(7) 0.0664(8) Uani 1 1 d . . .
N4 N 0.0483(4) 0.4185(5) 0.22537(11) 0.1147(15) Uani 1 1 d . . .
N5 N 0.1217(3) 0.0749(3) 0.05325(9) 0.0793(9) Uani 1 1 d . . .
N6 N 0.5251(4) 0.6029(3) 0.09824(10) 0.0997(13) Uani 1 1 d . . .
C2 C -0.0155(6) 0.1100(6) 0.19699(16) 0.142(3) Uani 1 1 d . . .
H2A H -0.0152 0.1833 0.2088 0.213 Uiso 1 1 calc R A 1
H2B H 0.0224 0.0521 0.2118 0.213 Uiso 1 1 calc R A 1
H2C H -0.0981 0.0876 0.191 0.213 Uiso 1 1 calc R A 1
C3 C 0.2077(4) 0.1262(4) 0.17918(13) 0.0936(14) Uani 1 1 d . . .
H3A H 0.2206 0.1967 0.1921 0.14 Uiso 1 1 calc R B 1
H3B H 0.2627 0.1236 0.1607 0.14 Uiso 1 1 calc R B 1
H3C H 0.2224 0.0606 0.1941 0.14 Uiso 1 1 calc R B 1
C4 C 0.0570(7) 0.0023(5) 0.14249(19) 0.148(3) Uani 1 1 d . . .
H4A H 0.1017 0.0096 0.1219 0.221 Uiso 1 1 calc R C 1
H4B H -0.026 -0.0187 0.1364 0.221 Uiso 1 1 calc R C 1
H4C H 0.0938 -0.0567 0.1571 0.221 Uiso 1 1 calc R C 1
C5 C -0.1889(6) 0.1515(6) 0.11706(19) 0.145(3) Uani 1 1 d . . .
H5A H -0.1491 0.1021 0.1011 0.218 Uiso 1 1 calc R D 1
H5B H -0.2603 0.1853 0.1058 0.218 Uiso 1 1 calc R D 1
H5C H -0.2122 0.1065 0.1365 0.218 Uiso 1 1 calc R D 1
C6 C -0.1696(5) 0.3452(7) 0.15855(19) 0.149(3) Uani 1 1 d . . .
H6A H -0.1178 0.4077 0.1667 0.223 Uiso 1 1 calc R E 1
H6B H -0.1935 0.2995 0.1778 0.223 Uiso 1 1 calc R E 1
H6C H -0.2411 0.3765 0.1466 0.223 Uiso 1 1 calc R E 1
C7 C -0.0881(4) 0.3507(4) 0.09382(13) 0.0924(14) Uani 1 1 d . . .
H7A H -0.0347 0.4153 0.0988 0.139 Uiso 1 1 calc R F 1
H7B H -0.1689 0.3788 0.088 0.139 Uiso 1 1 calc R F 1
H7C H -0.0588 0.3075 0.0747 0.139 Uiso 1 1 calc R F 1
C9 C 0.1793(4) 0.5219(4) 0.05831(12) 0.0851(12) Uani 1 1 d . . .
H9A H 0.1221 0.4884 0.0734 0.128 Uiso 1 1 calc R G 1
H9B H 0.1361 0.5681 0.0411 0.128 Uiso 1 1 calc R G 1
H9C H 0.2359 0.5701 0.0714 0.128 Uiso 1 1 calc R G 1
C10 C 0.1545(4) 0.3598(4) 0.01635(11) 0.0913(13) Uani 1 1 d . . .
H10A H 0.0974 0.3199 0.0301 0.137 Uiso 1 1 calc R H 1
H10B H 0.1942 0.3049 0.002 0.137 Uiso 1 1 calc R H 1
H10C H 0.1118 0.4163 0.0021 0.137 Uiso 1 1 calc R H 1
C11 C 0.3401(4) 0.4861(5) 0.01731(12) 0.0999(15) Uani 1 1 d . . .
H11A H 0.4003 0.5261 0.0317 0.15 Uiso 1 1 calc R I 1
H11B H 0.2958 0.5413 0.003 0.15 Uiso 1 1 calc R I 1
H11C H 0.3798 0.431 0.003 0.15 Uiso 1 1 calc R I 1
C12 C 0.4257(4) 0.1530(3) 0.09332(12) 0.0811(11) Uani 1 1 d . . .
H12A H 0.3486 0.1134 0.0935 0.122 Uiso 1 1 calc R J 1
H12B H 0.4426 0.1894 0.1153 0.122 Uiso 1 1 calc R J 1
H12C H 0.489 0.098 0.089 0.122 Uiso 1 1 calc R J 1
C13 C 0.5674(4) 0.3285(4) 0.06269(12) 0.0835(12) Uani 1 1 d . . .
H13A H 0.5712 0.3881 0.0454 0.125 Uiso 1 1 calc R K 1
H13B H 0.6287 0.2708 0.0589 0.125 Uiso 1 1 calc R K 1
H13C H 0.5817 0.3622 0.0852 0.125 Uiso 1 1 calc R K 1
C14 C 0.4155(5) 0.1822(5) 0.01959(14) 0.1083(17) Uani 1 1 d . . .
H14A H 0.3381 0.144 0.0162 0.162 Uiso 1 1 calc R L 1
H14B H 0.4797 0.1254 0.0203 0.162 Uiso 1 1 calc R L 1
H14C H 0.4267 0.2352 0.0009 0.162 Uiso 1 1 calc R L 1
C16 C 0.3771(5) 0.4265(5) 0.22620(12) 0.1055(16) Uani 1 1 d . . .
H16A H 0.3129 0.3706 0.2226 0.158 Uiso 1 1 calc R M 1
H16B H 0.3506 0.4873 0.2411 0.158 Uiso 1 1 calc R M 1
H16C H 0.4478 0.3891 0.2367 0.158 Uiso 1 1 calc R M 1
C17 C 0.4791(4) 0.3682(4) 0.17232(11) 0.0846(12) Uani 1 1 d . . .
H17A H 0.4208 0.3075 0.1673 0.127 Uiso 1 1 calc R N 1
H17B H 0.5432 0.3391 0.1877 0.127 Uiso 1 1 calc R N 1
H17C H 0.513 0.3938 0.1513 0.127 Uiso 1 1 calc R N 1
C18 C 0.5129(4) 0.5682(6) 0.19729(14) 0.1112(18) Uani 1 1 d . . .
H18A H 0.534 0.6018 0.1757 0.167 Uiso 1 1 calc R O 1
H18B H 0.5831 0.53 0.2078 0.167 Uiso 1 1 calc R O 1
H18C H 0.4861 0.6282 0.2123 0.167 Uiso 1 1 calc R O 1
C19 C 0.3239(6) 0.7509(4) 0.14873(17) 0.1199(19) Uani 1 1 d . . .
H19A H 0.3398 0.7253 0.1258 0.18 Uiso 1 1 calc R P 1
H19B H 0.3996 0.7701 0.1609 0.18 Uiso 1 1 calc R P 1
H19C H 0.2722 0.8182 0.1475 0.18 Uiso 1 1 calc R P 1
C20 C 0.2263(6) 0.6953(6) 0.21286(17) 0.142(3) Uani 1 1 d . . .
H20A H 0.1875 0.6378 0.2265 0.213 Uiso 1 1 calc R Q 1
H20B H 0.1752 0.7629 0.2107 0.213 Uiso 1 1 calc R Q 1
H20C H 0.3035 0.7163 0.2239 0.213 Uiso 1 1 calc R Q 1
C21 C 0.0978(4) 0.6309(4) 0.15073(16) 0.1057(17) Uani 1 1 d . . .
H21A H 0.0518 0.5712 0.1615 0.159 Uiso 1 1 calc R R 1
H21B H 0.1032 0.6135 0.1266 0.159 Uiso 1 1 calc R R 1
H21C H 0.0579 0.7044 0.1533 0.159 Uiso 1 1 calc R R 1
C22 C -0.0168(4) 0.4534(4) 0.24380(11) 0.0818(12) Uani 1 1 d . . .
C23 C -0.1026(3) 0.4990(4) 0.26739(10) 0.0731(10) Uani 1 1 d . . .
C24 C -0.1518(6) 0.6107(5) 0.25330(19) 0.131(2) Uani 1 1 d . . .
H24A H -0.209 0.6423 0.2688 0.196 Uiso 1 1 calc R . .
H24B H -0.1923 0.5973 0.2311 0.196 Uiso 1 1 calc R . .
H24C H -0.086 0.6646 0.2509 0.196 Uiso 1 1 calc R . .
C25 C -0.0372(5) 0.5172(6) 0.30111(14) 0.124(2) Uani 1 1 d . . .
H25A H -0.0924 0.5485 0.3172 0.185 Uiso 1 1 calc R . .
H25B H 0.029 0.5705 0.2985 0.185 Uiso 1 1 calc R . .
H25C H -0.0055 0.4443 0.3096 0.185 Uiso 1 1 calc R . .
C26 C -0.2046(4) 0.4126(5) 0.26965(15) 0.1108(17) Uani 1 1 d . . .
H26A H -0.2635 0.4413 0.2851 0.166 Uiso 1 1 calc R . .
H26B H -0.1723 0.34 0.2782 0.166 Uiso 1 1 calc R . .
H26C H -0.2432 0.4012 0.2471 0.166 Uiso 1 1 calc R . .
C27 C 0.1499(3) -0.0048(3) 0.03975(9) 0.0619(8) Uani 1 1 d . . .
C28 C 0.1858(4) -0.1093(3) 0.02182(11) 0.0715(10) Uani 1 1 d . . .
C29 C 0.0825(4) -0.1938(4) 0.02313(17) 0.1096(18) Uani 1 1 d . . .
H29A H 0.103 -0.2637 0.0112 0.164 Uiso 1 1 calc R . .
H29B H 0.0103 -0.1602 0.0123 0.164 Uiso 1 1 calc R . .
H29C H 0.068 -0.2118 0.0468 0.164 Uiso 1 1 calc R . .
C30 C 0.3010(4) -0.1543(4) 0.03958(14) 0.0970(14) Uani 1 1 d . . .
H30A H 0.3268 -0.2234 0.0281 0.145 Uiso 1 1 calc R . .
H30B H 0.2862 -0.172 0.0632 0.145 Uiso 1 1 calc R . .
H30C H 0.3637 -0.0963 0.0388 0.145 Uiso 1 1 calc R . .
C31 C 0.2079(5) -0.0766(5) -0.01504(12) 0.1041(16) Uani 1 1 d . . .
H31A H 0.2311 -0.1445 -0.0275 0.156 Uiso 1 1 calc R . .
H31B H 0.2722 -0.02 -0.0153 0.156 Uiso 1 1 calc R . .
H31C H 0.1346 -0.0445 -0.0257 0.156 Uiso 1 1 calc R . .
C32 C 0.6029(4) 0.6657(3) 0.09988(10) 0.0723(10) Uani 1 1 d . . .
C33 C 0.7005(4) 0.7466(3) 0.10257(10) 0.0752(11) Uani 1 1 d . . .
C34 C 0.7430(6) 0.7592(6) 0.13891(14) 0.137(3) Uani 1 1 d . . .
H34A H 0.8081 0.815 0.1406 0.205 Uiso 1 1 calc R . .
H34B H 0.7719 0.6856 0.1476 0.205 Uiso 1 1 calc R . .
H34C H 0.6767 0.7853 0.1522 0.205 Uiso 1 1 calc R . .
C35 C 0.6519(8) 0.8584(5) 0.0889(3) 0.206(5) Uani 1 1 d . . .
H35A H 0.7155 0.9159 0.0901 0.309 Uiso 1 1 calc R . .
H35B H 0.5858 0.8834 0.1024 0.309 Uiso 1 1 calc R . .
H35C H 0.6231 0.8484 0.0653 0.309 Uiso 1 1 calc R . .
C36 C 0.8034(6) 0.7058(9) 0.0824(2) 0.189(4) Uani 1 1 d . . .
H36A H 0.8682 0.762 0.084 0.283 Uiso 1 1 calc R . .
H36B H 0.7761 0.6963 0.0587 0.283 Uiso 1 1 calc R . .
H36C H 0.8326 0.6328 0.0915 0.283 Uiso 1 1 calc R . .
C1 C 0.05929(18) 0.12192(17) 0.16239(5) 0.0769(8) Uani 0.588(5) 1 d P S 1
C8 C 0.2511(2) 0.4219(2) 0.04022(6) 0.0678(10) Uani 0.795(5) 1 d P T 1
C15 C 0.4099(2) 0.4795(3) 0.19086(6) 0.0830(11) Uani 0.759(6) 1 d P U 1
Si1 Si -0.09166(11) 0.25884(12) 0.13077(4) 0.0598(5) Uani 0.588(5) 1 d P S 1
Si2 Si 0.41960(10) 0.26194(10) 0.05996(3) 0.0571(4) Uani 0.795(5) 1 d P T 1
Si3 Si 0.25001(12) 0.63761(11) 0.17105(4) 0.0718(5) Uani 0.759(6) 1 d P U 1
Si1A Si 0.05929(18) 0.12192(17) 0.16239(5) 0.0769(8) Uani 0.412(5) 1 d P S 2
Si2A Si 0.2511(2) 0.4219(2) 0.04022(6) 0.0678(10) Uani 0.205(5) 1 d P T 2
Si3A Si 0.4099(2) 0.4795(3) 0.19086(6) 0.0830(11) Uani 0.241(6) 1 d P U 2
C1A C -0.09166(11) 0.25884(12) 0.13077(4) 0.0598(5) Uani 0.412(5) 1 d P S 2
C8A C 0.41960(10) 0.26194(10) 0.05996(3) 0.0571(4) Uani 0.205(5) 1 d P T 2
C15A C 0.25001(12) 0.63761(11) 0.17105(4) 0.0718(5) Uani 0.241(6) 1 d P U 2

loop_
_atom_site_aniso_label
_atom_site_aniso_U_11
_atom_site_aniso_U_22
_atom_site_aniso_U_33
_atom_site_aniso_U_23
_atom_site_aniso_U_13
_atom_site_aniso_U_12
Na1 0.0633(8) 0.0804(10) 0.0676(8) -0.0191(7) 0.0155(7) -0.0202(7)
Na2 0.0554(7) 0.0484(7) 0.0595(7) -0.0078(5) 0.0156(6) -0.0109(5)
Na3 0.0629(8) 0.0549(7) 0.0544(7) -0.0083(5) 0.0018(6) -0.0162(6)
N1 0.0654(17) 0.0637(17) 0.0679(17) -0.0098(14) 0.0253(14) -0.0276(14)
N2 0.0552(15) 0.0527(14) 0.0494(13) -0.0048(11) 0.0124(11) -0.0158(12)
N3 0.0675(18) 0.0741(19) 0.0579(16) -0.0202(14) 0.0072(13) -0.0227(15)
N4 0.103(3) 0.146(4) 0.099(3) -0.032(3) 0.043(3) -0.024(3)
N5 0.072(2) 0.068(2) 0.099(2) -0.0260(18) 0.0138(18) -0.0132(16)
N6 0.109(3) 0.093(3) 0.099(3) -0.025(2) 0.023(2) -0.049(2)
C2 0.142(5) 0.165(6) 0.119(5) 0.075(4) 0.014(4) 0.016(5)
C3 0.068(3) 0.099(3) 0.113(3) 0.042(3) -0.009(2) -0.003(2)
C4 0.185(7) 0.090(4) 0.166(6) 0.047(4) -0.010(5) 0.022(4)
C5 0.118(5) 0.138(5) 0.173(6) 0.031(5) -0.069(4) -0.015(4)
C6 0.075(3) 0.202(7) 0.167(6) -0.024(6) -0.010(4) 0.034(4)
C7 0.060(2) 0.089(3) 0.128(4) 0.040(3) -0.006(2) -0.009(2)
C9 0.079(3) 0.067(2) 0.108(3) 0.024(2) -0.008(2) 0.002(2)
C10 0.089(3) 0.116(4) 0.068(2) 0.010(2) -0.006(2) -0.021(3)
C11 0.091(3) 0.122(4) 0.087(3) 0.034(3) 0.007(2) -0.017(3)
C12 0.073(3) 0.059(2) 0.112(3) -0.003(2) 0.008(2) 0.0091(19)
C13 0.073(3) 0.087(3) 0.091(3) -0.002(2) 0.008(2) -0.005(2)
C14 0.090(3) 0.122(4) 0.115(4) -0.034(3) 0.026(3) -0.023(3)
C16 0.104(4) 0.128(4) 0.083(3) 0.010(3) -0.014(3) -0.026(3)
C17 0.070(3) 0.101(3) 0.082(3) 0.008(2) -0.005(2) 0.011(2)
C18 0.079(3) 0.154(5) 0.098(3) 0.027(3) -0.018(3) -0.022(3)
C19 0.142(5) 0.072(3) 0.147(5) 0.002(3) 0.024(4) 0.016(3)
C20 0.154(6) 0.121(5) 0.154(6) -0.060(4) 0.044(5) -0.012(4)
C21 0.076(3) 0.084(3) 0.157(5) -0.031(3) -0.002(3) 0.017(2)
C22 0.077(3) 0.096(3) 0.074(2) -0.012(2) 0.018(2) -0.012(2)
C23 0.057(2) 0.084(3) 0.080(2) -0.004(2) 0.0120(18) -0.0022(19)
C24 0.112(4) 0.102(4) 0.179(6) 0.025(4) 0.010(4) 0.015(3)
C25 0.104(4) 0.171(6) 0.096(4) -0.040(4) 0.002(3) 0.016(4)
C26 0.077(3) 0.124(4) 0.135(4) -0.005(3) 0.039(3) -0.011(3)
C27 0.065(2) 0.0468(18) 0.073(2) -0.0092(16) 0.0009(17) -0.0046(15)
C28 0.072(2) 0.0468(18) 0.095(3) -0.0151(18) -0.008(2) 0.0064(17)
C29 0.092(3) 0.054(2) 0.179(5) -0.022(3) -0.019(3) -0.006(2)
C30 0.082(3) 0.080(3) 0.126(4) 0.005(3) -0.014(3) 0.015(2)
C31 0.132(4) 0.098(3) 0.081(3) -0.026(3) -0.003(3) 0.027(3)
C32 0.082(3) 0.065(2) 0.071(2) -0.0132(18) 0.0143(19) -0.018(2)
C33 0.077(2) 0.074(2) 0.075(2) -0.0001(19) 0.0063(19) -0.031(2)
C34 0.128(5) 0.185(7) 0.096(4) -0.020(4) 0.001(3) -0.080(5)
C35 0.214(9) 0.084(4) 0.308(12) 0.064(6) -0.108(9) -0.069(5)
C36 0.124(5) 0.277(11) 0.172(7) -0.072(7) 0.069(5) -0.067(6)
C1 0.0703(13) 0.0742(13) 0.0867(14) 0.0321(10) 0.0097(10) -0.0159(9)
C8 0.0692(17) 0.0838(18) 0.0500(13) 0.0114(11) -0.0008(10) -0.0230(13)
C15 0.0797(18) 0.113(2) 0.0548(14) 0.0013(13) -0.0073(11) -0.0396(15)
Si1 0.0410(8) 0.0683(9) 0.0705(9) -0.0013(6) 0.0054(6) -0.0140(6)
Si2 0.0512(7) 0.0589(7) 0.0626(7) -0.0099(5) 0.0146(5) -0.0075(5)
Si3 0.0711(9) 0.0633(8) 0.0819(9) -0.0267(6) 0.0117(6) -0.0076(6)
Si1A 0.0703(13) 0.0742(13) 0.0867(14) 0.0321(10) 0.0097(10) -0.0159(9)
Si2A 0.0692(17) 0.0838(18) 0.0500(13) 0.0114(11) -0.0008(10) -0.0230(13)
Si3A 0.0797(18) 0.113(2) 0.0548(14) 0.0013(13) -0.0073(11) -0.0396(15)
C1A 0.0410(8) 0.0683(9) 0.0705(9) -0.0013(6) 0.0054(6) -0.0140(6)
C8A 0.0512(7) 0.0589(7) 0.0626(7) -0.0099(5) 0.0146(5) -0.0075(5)
C15A 0.0711(9) 0.0633(8) 0.0819(9) -0.0267(6) 0.0117(6) -0.0076(6)

loop_
_atom_type_symbol
_atom_type_description
_atom_type_scat_dispersion_real
_atom_type_scat_dispersion_imag
_atom_type_scat_source
C C 0.0033 0.0016 'International Tables Vol C Tables 4.2.6.8 and 6.1.1.4'
H H 0 0 'International Tables Vol C Tables 4.2.6.8 and 6.1.1.4'
N N 0.0061 0.0033 'International Tables Vol C Tables 4.2.6.8 and 6.1.1.4'
Na Na 0.0362 0.0249 'International Tables Vol C Tables 4.2.6.8 and 6.1.1.4'
Si Si 0.0817 0.0704 'International Tables Vol C Tables 4.2.6.8 and 6.1.1.4'

loop_
_geom_angle_atom_site_label_1
_geom_angle_atom_site_label_2
_geom_angle_atom_site_label_3
_geom_angle
_geom_angle_site_symmetry_1
_geom_angle_site_symmetry_3
_geom_angle_publ_flag
N3 Na1 N1 140.99(11) . . ?
N3 Na1 N4 108.22(14) . . ?
N1 Na1 N4 110.79(14) . . ?
N1 Na2 N2 141.04(10) . . ?
N1 Na2 N5 114.77(11) . . ?
N2 Na2 N5 104.18(11) . . ?
N3 Na3 N2 137.72(10) . . ?
N3 Na3 N6 109.06(12) . . ?
N2 Na3 N6 113.22(12) . . ?
C1 N1 Si1 116.03(18) . . ?
C1 N1 Na2 113.31(18) . . ?
Si1 N1 Na2 108.61(17) . . ?
C1 N1 Na1 106.95(18) . . ?
Si1 N1 Na1 112.98(17) . . ?
Na2 N1 Na1 97.48(10) . . ?
C8 N2 Si2 122.75(19) . . ?
C8 N2 Na2 110.81(17) . . ?
Si2 N2 Na2 107.22(13) . . ?
C8 N2 Na3 104.10(17) . . ?
Si2 N2 Na3 108.67(13) . . ?
Na2 N2 Na3 101.12(10) . . ?
C15 N3 Si3 119.4(2) . . ?
C15 N3 Na3 107.00(19) . . ?
Si3 N3 Na3 110.76(17) . . ?
C15 N3 Na1 112.1(2) . . ?
Si3 N3 Na1 105.30(15) . . ?
Na3 N3 Na1 100.74(10) . . ?
C22 N4 Na1 160.1(5) . . ?
C27 N5 Na2 152.9(3) . . ?
C32 N6 Na3 163.8(4) . . ?
C1 C2 H2A 109.5 . . ?
C1 C2 H2B 109.5 . . ?
H2A C2 H2B 109.5 . . ?
C1 C2 H2C 109.5 . . ?
H2A C2 H2C 109.5 . . ?
H2B C2 H2C 109.5 . . ?
C1 C3 H3A 109.5 . . ?
C1 C3 H3B 109.5 . . ?
H3A C3 H3B 109.5 . . ?
C1 C3 H3C 109.5 . . ?
H3A C3 H3C 109.5 . . ?
H3B C3 H3C 109.5 . . ?
C1 C4 H4A 109.5 . . ?
C1 C4 H4B 109.5 . . ?
H4A C4 H4B 109.5 . . ?
C1 C4 H4C 109.5 . . ?
H4A C4 H4C 109.5 . . ?
H4B C4 H4C 109.5 . . ?
Si1 C5 H5A 109.5 . . ?
Si1 C5 H5B 109.5 . . ?
H5A C5 H5B 109.5 . . ?
Si1 C5 H5C 109.5 . . ?
H5A C5 H5C 109.5 . . ?
H5B C5 H5C 109.5 . . ?
Si1 C6 H6A 109.5 . . ?
Si1 C6 H6B 109.5 . . ?
H6A C6 H6B 109.5 . . ?
Si1 C6 H6C 109.5 . . ?
H6A C6 H6C 109.5 . . ?
H6B C6 H6C 109.5 . . ?
Si1 C7 H7A 109.5 . . ?
Si1 C7 H7B 109.5 . . ?
H7A C7 H7B 109.5 . . ?
Si1 C7 H7C 109.5 . . ?
H7A C7 H7C 109.5 . . ?
H7B C7 H7C 109.5 . . ?
C8 C9 H9A 109.5 . . ?
C8 C9 H9B 109.5 . . ?
H9A C9 H9B 109.5 . . ?
C8 C9 H9C 109.5 . . ?
H9A C9 H9C 109.5 . . ?
H9B C9 H9C 109.5 . . ?
C8 C10 H10A 109.5 . . ?
C8 C10 H10B 109.5 . . ?
H10A C10 H10B 109.5 . . ?
C8 C10 H10C 109.5 . . ?
H10A C10 H10C 109.5 . . ?
H10B C10 H10C 109.5 . . ?
C8 C11 H11A 109.5 . . ?
C8 C11 H11B 109.5 . . ?
H11A C11 H11B 109.5 . . ?
C8 C11 H11C 109.5 . . ?
H11A C11 H11C 109.5 . . ?
H11B C11 H11C 109.5 . . ?
Si2 C12 H12A 109.5 . . ?
Si2 C12 H12B 109.5 . . ?
H12A C12 H12B 109.5 . . ?
Si2 C12 H12C 109.5 . . ?
H12A C12 H12C 109.5 . . ?
H12B C12 H12C 109.5 . . ?
Si2 C13 H13A 109.5 . . ?
Si2 C13 H13B 109.5 . . ?
H13A C13 H13B 109.5 . . ?
Si2 C13 H13C 109.5 . . ?
H13A C13 H13C 109.5 . . ?
H13B C13 H13C 109.5 . . ?
Si2 C14 H14A 109.5 . . ?
Si2 C14 H14B 109.5 . . ?
H14A C14 H14B 109.5 . . ?
Si2 C14 H14C 109.5 . . ?
H14A C14 H14C 109.5 . . ?
H14B C14 H14C 109.5 . . ?
C15 C16 H16A 109.5 . . ?
C15 C16 H16B 109.5 . . ?
H16A C16 H16B 109.5 . . ?
C15 C16 H16C 109.5 . . ?
H16A C16 H16C 109.5 . . ?
H16B C16 H16C 109.5 . . ?
C15 C17 H17A 109.5 . . ?
C15 C17 H17B 109.5 . . ?
H17A C17 H17B 109.5 . . ?
C15 C17 H17C 109.5 . . ?
H17A C17 H17C 109.5 . . ?
H17B C17 H17C 109.5 . . ?
C15 C18 H18A 109.5 . . ?
C15 C18 H18B 109.5 . . ?
H18A C18 H18B 109.5 . . ?
C15 C18 H18C 109.5 . . ?
H18A C18 H18C 109.5 . . ?
H18B C18 H18C 109.5 . . ?
Si3 C19 H19A 109.5 . . ?
Si3 C19 H19B 109.5 . . ?
H19A C19 H19B 109.5 . . ?
Si3 C19 H19C 109.5 . . ?
H19A C19 H19C 109.5 . . ?
H19B C19 H19C 109.5 . . ?
Si3 C20 H20A 109.5 . . ?
Si3 C20 H20B 109.5 . . ?
H20A C20 H20B 109.5 . . ?
Si3 C20 H20C 109.5 . . ?
H20A C20 H20C 109.5 . . ?
H20B C20 H20C 109.5 . . ?
Si3 C21 H21A 109.5 . . ?
Si3 C21 H21B 109.5 . . ?
H21A C21 H21B 109.5 . . ?
Si3 C21 H21C 109.5 . . ?
H21A C21 H21C 109.5 . . ?
H21B C21 H21C 109.5 . . ?
N4 C22 C23 179.2(5) . . ?
C22 C23 C25 108.0(4) . . ?
C22 C23 C24 108.5(4) . . ?
C25 C23 C24 110.8(5) . . ?
C22 C23 C26 107.9(4) . . ?
C25 C23 C26 111.9(4) . . ?
C24 C23 C26 109.6(4) . . ?
C23 C24 H24A 109.5 . . ?
C23 C24 H24B 109.5 . . ?
H24A C24 H24B 109.5 . . ?
C23 C24 H24C 109.5 . . ?
H24A C24 H24C 109.5 . . ?
H24B C24 H24C 109.5 . . ?
C23 C25 H25A 109.5 . . ?
C23 C25 H25B 109.5 . . ?
H25A C25 H25B 109.5 . . ?
C23 C25 H25C 109.5 . . ?
H25A C25 H25C 109.5 . . ?
H25B C25 H25C 109.5 . . ?
C23 C26 H26A 109.5 . . ?
C23 C26 H26B 109.5 . . ?
H26A C26 H26B 109.5 . . ?
C23 C26 H26C 109.5 . . ?
H26A C26 H26C 109.5 . . ?
H26B C26 H26C 109.5 . . ?
N5 C27 C28 179.5(5) . . ?
C27 C28 C29 107.4(3) . . ?
C27 C28 C30 107.9(3) . . ?
C29 C28 C30 112.5(4) . . ?
C27 C28 C31 107.8(3) . . ?
C29 C28 C31 110.6(4) . . ?
C30 C28 C31 110.5(4) . . ?
C28 C29 H29A 109.5 . . ?
C28 C29 H29B 109.5 . . ?
H29A C29 H29B 109.5 . . ?
C28 C29 H29C 109.5 . . ?
H29A C29 H29C 109.5 . . ?
H29B C29 H29C 109.5 . . ?
C28 C30 H30A 109.5 . . ?
C28 C30 H30B 109.5 . . ?
H30A C30 H30B 109.5 . . ?
C28 C30 H30C 109.5 . . ?
H30A C30 H30C 109.5 . . ?
H30B C30 H30C 109.5 . . ?
C28 C31 H31A 109.5 . . ?
C28 C31 H31B 109.5 . . ?
H31A C31 H31B 109.5 . . ?
C28 C31 H31C 109.5 . . ?
H31A C31 H31C 109.5 . . ?
H31B C31 H31C 109.5 . . ?
N6 C32 C33 178.8(5) . . ?
C32 C33 C34 109.8(4) . . ?
C32 C33 C36 110.2(5) . . ?
C34 C33 C36 108.9(5) . . ?
C32 C33 C35 106.6(4) . . ?
C34 C33 C35 110.4(5) . . ?
C36 C33 C35 110.9(7) . . ?
C33 C34 H34A 109.5 . . ?
C33 C34 H34B 109.5 . . ?
H34A C34 H34B 109.5 . . ?
C33 C34 H34C 109.5 . . ?
H34A C34 H34C 109.5 . . ?
H34B C34 H34C 109.5 . . ?
C33 C35 H35A 109.5 . . ?
C33 C35 H35B 109.5 . . ?
H35A C35 H35B 109.5 . . ?
C33 C35 H35C 109.5 . . ?
H35A C35 H35C 109.5 . . ?
H35B C35 H35C 109.5 . . ?
C33 C36 H36A 109.5 . . ?
C33 C36 H36B 109.5 . . ?
H36A C36 H36B 109.5 . . ?
C33 C36 H36C 109.5 . . ?
H36A C36 H36C 109.5 . . ?
H36B C36 H36C 109.5 . . ?
N1 C1 C4 117.5(3) . . ?
N1 C1 C2 117.5(3) . . ?
C4 C1 C2 109.7(4) . . ?
N1 C1 C3 106.5(2) . . ?
C4 C1 C3 101.7(3) . . ?
C2 C1 C3 101.4(3) . . ?
N2 C8 C11 116.1(3) . . ?
N2 C8 C10 113.4(3) . . ?
C11 C8 C10 108.1(3) . . ?
N2 C8 C9 108.6(2) . . ?
C11 C8 C9 104.5(3) . . ?
C10 C8 C9 105.1(3) . . ?
N3 C15 C18 118.5(3) . . ?
N3 C15 C16 115.5(3) . . ?
C18 C15 C16 108.5(3) . . ?
N3 C15 C17 106.7(2) . . ?
C18 C15 C17 103.6(3) . . ?
C16 C15 C17 102.0(3) . . ?
N1 Si1 C5 119.7(3) . . ?
N1 Si1 C6 116.8(2) . . ?
C5 Si1 C6 107.0(4) . . ?
N1 Si1 C7 107.24(18) . . ?
C5 Si1 C7 102.6(3) . . ?
C6 Si1 C7 101.0(3) . . ?
N2 Si2 C13 115.81(18) . . ?
N2 Si2 C12 107.68(17) . . ?
C13 Si2 C12 104.7(2) . . ?
N2 Si2 C14 117.5(2) . . ?
C13 Si2 C14 104.6(2) . . ?
C12 Si2 C14 105.5(2) . . ?
N3 Si3 C19 116.3(2) . . ?
N3 Si3 C20 118.6(3) . . ?
C19 Si3 C20 105.0(3) . . ?
N3 Si3 C21 107.02(19) . . ?
C19 Si3 C21 104.5(3) . . ?
C20 Si3 C21 103.9(3) . . ?

loop_
_geom_bond_atom_site_label_1
_geom_bond_atom_site_label_2
_geom_bond_distance
_geom_bond_site_symmetry_2
_geom_bond_publ_flag
Na1 N3 2.410(3) . ?
Na1 N1 2.417(3) . ?
Na1 N4 2.430(4) . ?
Na2 N1 2.391(3) . ?
Na2 N2 2.395(3) . ?
Na2 N5 2.452(3) . ?
Na3 N3 2.380(3) . ?
Na3 N2 2.397(3) . ?
Na3 N6 2.441(4) . ?
N1 C1 1.511(4) . ?
N1 Si1 1.564(3) . ?
N2 C8 1.488(4) . ?
N2 Si2 1.642(3) . ?
N3 C15 1.463(4) . ?
N3 Si3 1.629(3) . ?
N4 C22 1.133(5) . ?
N5 C27 1.130(4) . ?
N6 C32 1.141(5) . ?
C2 C1 1.645(6) . ?
C2 H2A 0.9800 . ?
C2 H2B 0.9800 . ?
C2 H2C 0.9800 . ?
C3 C1 1.759(5) . ?
C3 H3A 0.9800 . ?
C3 H3B 0.9800 . ?
C3 H3C 0.9800 . ?
C4 C1 1.610(7) . ?
C4 H4A 0.9800 . ?
C4 H4B 0.9800 . ?
C4 H4C 0.9800 . ?
C5 Si1 1.735(6) . ?
C5 H5A 0.9800 . ?
C5 H5B 0.9800 . ?
C5 H5C 0.9800 . ?
C6 Si1 1.759(7) . ?
C6 H6A 0.9800 . ?
C6 H6B 0.9800 . ?
C6 H6C 0.9800 . ?
C7 Si1 1.819(5) . ?
C7 H7A 0.9800 . ?
C7 H7B 0.9800 . ?
C7 H7C 0.9800 . ?
C9 C8 1.611(5) . ?
C9 H9A 0.9800 . ?
C9 H9B 0.9800 . ?
C9 H9C 0.9800 . ?
C10 C8 1.579(5) . ?
C10 H10A 0.9800 . ?
C10 H10B 0.9800 . ?
C10 H10C 0.9800 . ?
C11 C8 1.573(5) . ?
C11 H11A 0.9800 . ?
C11 H11B 0.9800 . ?
C11 H11C 0.9800 . ?
C12 Si2 1.838(4) . ?
C12 H12A 0.9800 . ?
C12 H12B 0.9800 . ?
C12 H12C 0.9800 . ?
C13 Si2 1.829(4) . ?
C13 H13A 0.9800 . ?
C13 H13B 0.9800 . ?
C13 H13C 0.9800 . ?
C14 Si2 1.850(5) . ?
C14 H14A 0.9800 . ?
C14 H14B 0.9800 . ?
C14 H14C 0.9800 . ?
C16 C15 1.590(5) . ?
C16 H16A 0.9800 . ?
C16 H16B 0.9800 . ?
C16 H16C 0.9800 . ?
C17 C15 1.703(5) . ?
C17 H17A 0.9800 . ?
C17 H17B 0.9800 . ?
C17 H17C 0.9800 . ?
C18 C15 1.565(6) . ?
C18 H18A 0.9800 . ?
C18 H18B 0.9800 . ?
C18 H18C 0.9800 . ?
C19 Si3 1.818(6) . ?
C19 H19A 0.9800 . ?
C19 H19B 0.9800 . ?
C19 H19C 0.9800 . ?
C20 Si3 1.819(6) . ?
C20 H20A 0.9800 . ?
C20 H20B 0.9800 . ?
C20 H20C 0.9800 . ?
C21 Si3 1.850(5) . ?
C21 H21A 0.9800 . ?
C21 H21B 0.9800 . ?
C21 H21C 0.9800 . ?
C22 C23 1.473(6) . ?
C23 C25 1.506(7) . ?
C23 C24 1.518(7) . ?
C23 C26 1.533(6) . ?
C24 H24A 0.9800 . ?
C24 H24B 0.9800 . ?
C24 H24C 0.9800 . ?
C25 H25A 0.9800 . ?
C25 H25B 0.9800 . ?
C25 H25C 0.9800 . ?
C26 H26A 0.9800 . ?
C26 H26B 0.9800 . ?
C26 H26C 0.9800 . ?
C27 C28 1.483(5) . ?
C28 C29 1.526(6) . ?
C28 C30 1.532(6) . ?
C28 C31 1.540(7) . ?
C29 H29A 0.9800 . ?
C29 H29B 0.9800 . ?
C29 H29C 0.9800 . ?
C30 H30A 0.9800 . ?
C30 H30B 0.9800 . ?
C30 H30C 0.9800 . ?
C31 H31A 0.9800 . ?
C31 H31B 0.9800 . ?
C31 H31C 0.9800 . ?
C32 C33 1.448(5) . ?
C33 C34 1.500(7) . ?
C33 C36 1.510(8) . ?
C33 C35 1.511(8) . ?
C34 H34A 0.9800 . ?
C34 H34B 0.9800 . ?
C34 H34C 0.9800 . ?
C35 H35A 0.9800 . ?
C35 H35B 0.9800 . ?
C35 H35C 0.9800 . ?
C36 H36A 0.9800 . ?
C36 H36B 0.9800 . ?
C36 H36C 0.9800 . ?
